data_2236325
loop_
_publ_author_name
'Thiruvalluvar, A.'
'Anuradha, N.'
'Chitra, S.'
'Devanathan, D.'
'Butcher, R. J.'

_publ_section_title
;
 2-Methyl-3-(4-methylphenyl)-5,6-diphenyl-2,3-dihydropyrazine
;
_journal_coeditor_code HG5255
_journal_issue 11
_journal_name_full 'Acta Crystallographica Section E'
_journal_page_first o3084
_journal_paper_doi 10.1107/S1600536812041438
_journal_volume 68
_journal_year 2012
_chemical_formula_iupac 'C24 H22 N2'
_chemical_formula_moiety 'C24 H22 N2'
_chemical_formula_structural 'C24 H22 N2'
_chemical_formula_sum 'C24 H22 N2'
_chemical_formula_weight 338.44
_chemical_melting_point 450
_chemical_name_common 2,3-dihydropyrazine
_chemical_name_systematic
;
2-Methyl-3-(4-methylphenyl)-5,6-diphenyl-2,3-dihydropyrazine
;
_space_group_IT_number 14
_symmetry_cell_setting monoclinic
_symmetry_space_group_name_Hall '-P 2ybc'
_symmetry_space_group_name_H-M 'P 1 21/c 1'
_atom_sites_solution_hydrogens geom
_atom_sites_solution_primary direct
_atom_sites_solution_secondary difmap
_cell_angle_alpha 90
_cell_angle_beta 93.638(4)
_cell_angle_gamma 90
_cell_formula_units_Z 4
_cell_length_a 8.1986(5)
_cell_length_b 11.8211(6)
_cell_length_c 19.6686(7)
_cell_measurement_reflns_used 3179
_cell_measurement_temperature 123(2)
_cell_measurement_theta_max 75.3348
_cell_measurement_theta_min 3.7361
_cell_volume 1902.37(17)
_computing_cell_refinement 'CrysAlis PRO (Agilent, 2012)'
_computing_data_collection 'CrysAlis PRO (Agilent, 2012)'
_computing_data_reduction 'CrysAlis PRO (Agilent, 2012)'
_computing_molecular_graphics 'ORTEP-3 (Farrugia, 1997)'
_computing_publication_material 'PLATON (Spek, 2009)'
_computing_structure_refinement 'SHELXL97 (Sheldrick, 2008)'
_computing_structure_solution 'SHELXS97 (Sheldrick, 2008)'
_diffrn_ambient_temperature 123(2)
_diffrn_detector_area_resol_mean 10.5081
_diffrn_measured_fraction_theta_full 1.000
_diffrn_measured_fraction_theta_max 0.985
_diffrn_measurement_device_type 'Agilent Xcalibur Ruby Gemini'
_diffrn_measurement_method '\w scans'
_diffrn_radiation_monochromator graphite
_diffrn_radiation_source 'Enhance (Cu) X-ray Source'
_diffrn_radiation_type CuK\a
_diffrn_radiation_wavelength 1.54184
_diffrn_reflns_av_R_equivalents 0.0284
_diffrn_reflns_av_sigmaI/netI 0.0248
_diffrn_reflns_limit_h_max 9
_diffrn_reflns_limit_h_min -10
_diffrn_reflns_limit_k_max 14
_diffrn_reflns_limit_k_min -13
_diffrn_reflns_limit_l_max 21
_diffrn_reflns_limit_l_min -24
_diffrn_reflns_number 12585
_diffrn_reflns_theta_full 67.50
_diffrn_reflns_theta_max 75.52
_diffrn_reflns_theta_min 4.37
_exptl_absorpt_coefficient_mu 0.529
_exptl_absorpt_correction_T_max 1.00000
_exptl_absorpt_correction_T_min 0.83035
_exptl_absorpt_correction_type multi-scan
_exptl_absorpt_process_details
;
(CrysAlis PRO; Agilent, 2012)
;
_exptl_crystal_colour colourless
_exptl_crystal_density_diffrn 1.182
_exptl_crystal_density_method 'Not Measured'
_exptl_crystal_description prism
_exptl_crystal_F_000 720
_exptl_crystal_size_max 0.39
_exptl_crystal_size_mid 0.21
_exptl_crystal_size_min 0.17
_refine_diff_density_max 0.705
_refine_diff_density_min -0.352
_refine_ls_extinction_method none
_refine_ls_goodness_of_fit_ref 1.068
_refine_ls_hydrogen_treatment constr
_refine_ls_matrix_type full
_refine_ls_number_parameters 254
_refine_ls_number_reflns 3892
_refine_ls_number_restraints 68
_refine_ls_restrained_S_all 1.091
_refine_ls_R_factor_all 0.0832
_refine_ls_R_factor_gt 0.0688
_refine_ls_shift/su_max 0.001
_refine_ls_shift/su_max_lt 0.001
_refine_ls_shift/su_mean <0.001
_refine_ls_structure_factor_coef Fsqd
_refine_ls_weighting_details 'calc w=1/[\s^2^(Fo^2^)+(0.1119P)^2^+0.6381P] where P=(Fo^2^+2Fc^2^)/3'
_refine_ls_weighting_scheme calc
_refine_ls_wR_factor_gt 0.1979
_refine_ls_wR_factor_ref 0.2142
_reflns_number_gt 3044
_reflns_number_total 3892
_reflns_threshold_expression I>2\s(I)
_cod_data_source_file hg5255.cif
_cod_data_source_block I
_cod_original_cell_volume 1902.38(17)
_cod_original_sg_symbol_H-M 'P 21/c'
_cod_database_code 2236325
_cod_database_fobs_code 2236325

loop_
_symmetry_equiv_pos_site_id
_symmetry_equiv_pos_as_xyz
1 x,y,z
2 -x,1/2+y,1/2-z
3 -x,-y,-z
4 x,1/2-y,1/2+z

loop_
_atom_site_aniso_label
_atom_site_aniso_U_11
_atom_site_aniso_U_22
_atom_site_aniso_U_33
_atom_site_aniso_U_12
_atom_site_aniso_U_13
_atom_site_aniso_U_23
N1A 0.109(3) 0.0531(11) 0.0414(12) -0.0068(14) 0.0131(15) 0.0041(9)
N2A 0.130(3) 0.0623(12) 0.0421(10) 0.0090(15) 0.0068(13) 0.0061(9)
C1 0.0714(13) 0.0551(11) 0.0412(10) 0.0034(10) 0.0114(9) 0.0037(8)
C2 0.0792(14) 0.0596(12) 0.0427(10) 0.0019(11) 0.0074(10) 0.0046(9)
C3A 0.079(3) 0.0616(15) 0.0408(12) -0.006(2) 0.0041(17) 0.0034(11)
C4A 0.107(4) 0.0719(16) 0.0580(14) 0.006(2) 0.001(2) 0.0083(12)
C5A 0.109(4) 0.0531(13) 0.0435(13) 0.002(2) 0.012(2) 0.0063(10)
C6 0.0628(12) 0.0521(11) 0.0420(10) 0.0023(9) 0.0151(8) 0.0009(8)
C7 0.0601(11) 0.0573(12) 0.0477(10) -0.0011(10) 0.0090(9) 0.0031(9)
C8 0.0653(13) 0.0580(12) 0.0532(12) 0.0075(10) 0.0149(10) 0.0097(10)
C9 0.0693(13) 0.0523(11) 0.0581(12) -0.0006(10) 0.0247(10) 0.0006(9)
C10 0.0647(12) 0.0634(13) 0.0508(11) -0.0094(10) 0.0192(10) -0.0084(10)
C11 0.0634(12) 0.0632(12) 0.0403(10) 0.0030(10) 0.0112(9) -0.0014(9)
C12 0.0698(13) 0.0591(12) 0.0424(10) -0.0054(10) 0.0150(9) 0.0026(9)
C13 0.0699(13) 0.0636(13) 0.0483(11) -0.0033(11) 0.0167(10) 0.0029(10)
C14 0.0758(14) 0.0649(14) 0.0622(13) -0.0046(12) 0.0299(11) -0.0002(11)
C15 0.0770(14) 0.0694(14) 0.0561(13) -0.0192(12) 0.0293(11) -0.0120(10)
C16 0.0688(13) 0.0823(16) 0.0451(11) -0.0186(12) 0.0166(10) -0.0057(10)
C17 0.0686(13) 0.0726(14) 0.0451(11) -0.0058(11) 0.0132(10) 0.0018(10)
C18 0.111(2) 0.0513(12) 0.0378(10) -0.0028(12) 0.0060(11) 0.0081(9)
C19 0.0850(15) 0.0542(12) 0.0542(12) 0.0065(11) 0.0249(11) 0.0092(9)
C20 0.0645(12) 0.0511(11) 0.0539(11) 0.0012(10) 0.0101(9) 0.0056(9)
C21 0.0672(12) 0.0562(12) 0.0416(10) 0.0042(10) 0.0093(9) 0.0067(9)
C22 0.0682(13) 0.0724(15) 0.0539(12) -0.0063(12) 0.0141(10) 0.0115(11)
C23 0.0898(17) 0.0626(13) 0.0522(12) -0.0185(12) -0.0031(12) 0.0072(10)
C24 0.104(2) 0.0758(16) 0.0554(13) 0.0010(15) 0.0260(13) -0.0034(12)
N1B 0.109(3) 0.0531(11) 0.0414(12) -0.0068(14) 0.0131(15) 0.0041(9)
N2B 0.130(3) 0.0623(12) 0.0421(10) 0.0090(15) 0.0068(13) 0.0061(9)
C3B 0.079(3) 0.0616(15) 0.0408(12) -0.006(2) 0.0041(17) 0.0034(11)
C4B 0.107(4) 0.0719(16) 0.0580(14) 0.006(2) 0.001(2) 0.0083(12)
C5B 0.109(4) 0.0531(13) 0.0435(13) 0.002(2) 0.012(2) 0.0063(10)

loop_
_atom_site_type_symbol
_atom_site_label
_atom_site_fract_x
_atom_site_fract_y
_atom_site_fract_z
_atom_site_U_iso_or_equiv
_atom_site_thermal_displace_type
_atom_site_calc_flag
_atom_site_refinement_flags
_atom_site_occupancy
_atom_site_disorder_assembly
_atom_site_disorder_group
N N1A 0.2620(9) 0.8818(4) 0.1306(3) 0.0675(11) Uani d PDU 0.713(6) A 1
N N2A 0.2421(13) 0.9429(5) -0.0086(3) 0.0781(11) Uani d PDU 0.713(6) A 1
C C1 0.2458(3) 0.80641(19) 0.08145(10) 0.0556(7) Uani d . 1.000 . .
C C2 0.2522(3) 0.8383(2) 0.00937(11) 0.0604(7) Uani d . 1.000 A .
C C3A 0.2008(6) 1.0239(3) 0.04467(17) 0.0605(12) Uani d PDU 0.713(6) A 1
C C4A 0.2286(11) 1.1422(5) 0.0181(4) 0.0792(15) Uani d PDU 0.713(6) A 1
C C5A 0.3136(7) 0.9952(4) 0.1078(2) 0.0682(15) Uani d PDU 0.713(6) A 1
C C6 0.2095(3) 0.68882(18) 0.10250(10) 0.0518(6) Uani d . 1.000 A .
C C7 0.2969(3) 0.64263(19) 0.15892(11) 0.0548(6) Uani d . 1.000 . .
C C8 0.2641(3) 0.53339(19) 0.18009(12) 0.0584(7) Uani d . 1.000 A .
C C9 0.1433(3) 0.47028(19) 0.14630(11) 0.0590(7) Uani d . 1.000 . .
C C10 0.0534(3) 0.5165(2) 0.09150(11) 0.0590(7) Uani d . 1.000 A .
C C11 0.0877(3) 0.62512(19) 0.06909(10) 0.0553(7) Uani d . 1.000 . .
C C12 0.2806(3) 0.75362(19) -0.04483(11) 0.0566(7) Uani d . 1.000 . .
C C13 0.3907(3) 0.6650(2) -0.03313(11) 0.0601(7) Uani d . 1.000 A .
C C14 0.4185(3) 0.5879(2) -0.08442(13) 0.0666(8) Uani d . 1.000 . .
C C15 0.3345(3) 0.5981(2) -0.14751(12) 0.0664(8) Uani d . 1.000 A .
C C16 0.2262(3) 0.6859(2) -0.16006(12) 0.0649(8) Uani d . 1.000 . .
C C17 0.1998(3) 0.7640(2) -0.10907(11) 0.0617(7) Uani d . 1.000 A .
C C18 0.2782(4) 1.0771(2) 0.16632(11) 0.0667(8) Uani d . 1.000 . .
C C19 0.3912(3) 1.16373(19) 0.17894(12) 0.0636(8) Uani d . 1.000 A .
C C20 0.3719(3) 1.24072(18) 0.23056(11) 0.0562(7) Uani d . 1.000 . .
C C21 0.2402(3) 1.23338(19) 0.27160(10) 0.0548(7) Uani d . 1.000 A .
C C22 0.1289(3) 1.1477(2) 0.25858(12) 0.0644(8) Uani d . 1.000 . .
C C23 0.1480(3) 1.0702(2) 0.20701(12) 0.0685(8) Uani d . 1.000 A .
C C24 0.2223(4) 1.3153(2) 0.32921(13) 0.0775(10) Uani d . 1.000 . .
N N1B 0.291(3) 0.8782(12) 0.1267(9) 0.0675(11) Uani d PDU 0.287(6) A 2
N N2B 0.220(4) 0.9433(14) -0.0092(8) 0.0781(11) Uani d PDU 0.287(6) A 2
C C3B 0.2792(15) 1.0317(8) 0.0396(4) 0.0605(12) Uani d PDU 0.287(6) A 2
C C4B 0.195(3) 1.1406(13) 0.0178(12) 0.0792(15) Uani d PDU 0.287(6) A 2
C C5B 0.2419(19) 0.9953(10) 0.1111(5) 0.0682(15) Uani d PDU 0.287(6) A 2
H H7A 0.37917 0.68605 0.18298 0.0657 Uiso calc R 1.000 A .
H H8A 0.32533 0.50200 0.21814 0.0701 Uiso calc R 1.000 . .
H H1A 0.08386 1.01444 0.05527 0.0724 Uiso calc PR 0.713(6) A 1
H H2A 0.15954 1.15427 -0.02381 0.1186 Uiso calc PR 0.713(6) A 1
H H3A 0.20059 1.19772 0.05242 0.1186 Uiso calc PR 0.713(6) A 1
H H4A 0.34371 1.15099 0.00839 0.1186 Uiso calc PR 0.713(6) A 1
H H5A 0.43148 0.99642 0.09751 0.0819 Uiso calc PR 0.713(6) A 1
H H15A 0.35169 0.54430 -0.18224 0.0797 Uiso calc R 1.000 . .
H H16A 0.16954 0.69305 -0.20351 0.0778 Uiso calc R 1.000 A .
H H17A 0.12614 0.82504 -0.11808 0.0740 Uiso calc R 1.000 . .
H H19A 0.48250 1.16990 0.15174 0.0763 Uiso calc R 1.000 . .
H H20A 0.44973 1.29963 0.23819 0.0675 Uiso calc R 1.000 A .
H H22A 0.03708 1.14176 0.28552 0.0772 Uiso calc R 1.000 A .
H H23A 0.07014 1.01130 0.19956 0.0822 Uiso calc R 1.000 . .
H H24A 0.10614 1.32498 0.33688 0.1160 Uiso calc R 1.000 A .
H H24B 0.27968 1.28581 0.37071 0.1160 Uiso calc R 1.000 . .
H H24C 0.26928 1.38848 0.31757 0.1160 Uiso calc R 1.000 . .
H H9A 0.12204 0.39527 0.16064 0.0708 Uiso calc R 1.000 A .
H H10A -0.03236 0.47404 0.06897 0.0708 Uiso calc R 1.000 . .
H H11A 0.02715 0.65567 0.03060 0.0663 Uiso calc R 1.000 A .
H H13A 0.44729 0.65724 0.01028 0.0720 Uiso calc R 1.000 . .
H H14A 0.49501 0.52833 -0.07626 0.0798 Uiso calc R 1.000 A .
H H6B 0.39999 1.04078 0.03728 0.0724 Uiso calc PR 0.287(6) A 2
H H7B 0.12757 1.12787 -0.02437 0.1186 Uiso calc PR 0.287(6) A 2
H H8B 0.12589 1.16604 0.05365 0.1186 Uiso calc PR 0.287(6) A 2
H H9B 0.27751 1.19846 0.01009 0.1186 Uiso calc PR 0.287(6) A 2
H H10B 0.11982 0.99121 0.10842 0.0819 Uiso calc PR 0.287(6) A 2

loop_
_atom_type_symbol
_atom_type_description
_atom_type_scat_dispersion_real
_atom_type_scat_dispersion_imag
_atom_type_scat_source
C C 0.0181 0.0091 ' International Tables Vol C Tables 4.2.6.8 and 6.1.1.4'
H H 0.0000 0.0000 ' International Tables Vol C Tables 4.2.6.8 and 6.1.1.4'
N N 0.0311 0.0180 ' International Tables Vol C Tables 4.2.6.8 and 6.1.1.4'

loop_
_geom_angle_atom_site_label_1
_geom_angle_atom_site_label_2
_geom_angle_atom_site_label_3
_geom_angle
_geom_angle_publ_flag
C1 N1A C5A 114.1(4) no
C1 N1B C5B 114.9(14) no
C2 N2A C3A 116.3(5) no
C2 N2B C3B 115.7(14) no
N1A C1 C6 116.2(3) no
C2 C1 C6 121.89(19) no
N1B C1 C6 119.0(7) no
N1B C1 C2 118.6(8) no
N1A C1 C2 121.8(3) no
N2A C2 C1 120.3(3) no
N2B C2 C1 119.4(8) no
N2B C2 C12 118.2(7) no
N2A C2 C12 117.3(3) no
C1 C2 C12 122.3(2) no
C4A C3A C5A 112.7(4) no
N2A C3A C4A 107.9(4) no
N2A C3A C5A 106.1(4) no
N2B C3B C4B 107.0(14) no
N2B C3B C5B 108.9(11) no
C4B C3B C5B 112.9(12) no
C3A C5A C18 109.4(4) no
N1A C5A C3A 106.0(4) no
N1A C5A C18 105.7(4) no
N1B C5B C18 115.2(10) no
C3B C5B C18 117.0(9) no
N1B C5B C3B 113.1(11) no
C7 C6 C11 119.0(2) no
C1 C6 C7 119.1(2) no
C1 C6 C11 121.89(19) no
C6 C7 C8 120.2(2) no
C7 C8 C9 120.4(2) no
C8 C9 C10 119.7(2) no
C9 C10 C11 120.3(2) no
C6 C11 C10 120.4(2) no
C2 C12 C13 121.1(2) no
C2 C12 C17 120.1(2) no
C13 C12 C17 118.8(2) no
C12 C13 C14 120.5(2) no
C13 C14 C15 119.9(2) no
C14 C15 C16 120.3(2) no
C15 C16 C17 119.9(2) no
C12 C17 C16 120.6(2) no
C5A C18 C19 116.1(3) no
C5A C18 C23 125.8(3) no
C19 C18 C23 118.1(2) no
C5B C18 C19 135.8(6) no
C5B C18 C23 105.2(6) no
C18 C19 C20 120.7(2) no
C19 C20 C21 121.0(2) no
C20 C21 C22 117.9(2) no
C20 C21 C24 120.9(2) no
C22 C21 C24 121.2(2) no
C21 C22 C23 121.3(2) no
C18 C23 C22 121.0(2) no
N2A C3A H1A 110.00 no
C4A C3A H1A 110.00 no
C5A C3A H1A 110.00 no
C5B C3B H6B 109.00 no
N2B C3B H6B 109.00 no
C4B C3B H6B 109.00 no
C3A C4A H3A 110.00 no
H2A C4A H4A 109.00 no
C3A C4A H4A 109.00 no
H2A C4A H3A 110.00 no
C3A C4A H2A 109.00 no
H3A C4A H4A 110.00 no
C3B C4B H7B 109.00 no
C3B C4B H9B 109.00 no
H7B C4B H8B 110.00 no
C3B C4B H8B 109.00 no
H8B C4B H9B 109.00 no
H7B C4B H9B 110.00 no
C3A C5A H5A 112.00 no
C18 C5A H5A 112.00 no
N1A C5A H5A 112.00 no
C18 C5B H10B 103.00 no
C3B C5B H10B 103.00 no
N1B C5B H10B 103.00 no
C8 C7 H7A 120.00 no
C6 C7 H7A 120.00 no
C7 C8 H8A 120.00 no
C9 C8 H8A 120.00 no
C10 C9 H9A 120.00 no
C8 C9 H9A 120.00 no
C9 C10 H10A 120.00 no
C11 C10 H10A 120.00 no
C6 C11 H11A 120.00 no
C10 C11 H11A 120.00 no
C12 C13 H13A 120.00 no
C14 C13 H13A 120.00 no
C15 C14 H14A 120.00 no
C13 C14 H14A 120.00 no
C14 C15 H15A 120.00 no
C16 C15 H15A 120.00 no
C17 C16 H16A 120.00 no
C15 C16 H16A 120.00 no
C12 C17 H17A 120.00 no
C16 C17 H17A 120.00 no
C18 C19 H19A 120.00 no
C20 C19 H19A 120.00 no
C21 C20 H20A 119.00 no
C19 C20 H20A 119.00 no
C21 C22 H22A 119.00 no
C23 C22 H22A 119.00 no
C18 C23 H23A 119.00 no
C22 C23 H23A 120.00 no
H24B C24 H24C 109.00 no
H24A C24 H24B 109.00 no
H24A C24 H24C 109.00 no
C21 C24 H24A 109.00 no
C21 C24 H24B 109.00 no
C21 C24 H24C 109.00 no

loop_
_geom_bond_atom_site_label_1
_geom_bond_atom_site_label_2
_geom_bond_distance
_geom_bond_publ_flag
N1A C1 1.315(6) no
N1A C5A 1.484(7) no
N1B C5B 1.47(2) no
N1B C1 1.268(17) no
N2A C3A 1.475(7) no
N2A C2 1.287(6) no
N2B C2 1.316(17) no
N2B C3B 1.48(2) no
C1 C6 1.486(3) no
C1 C2 1.471(3) no
C2 C12 1.491(3) no
C3A C4A 1.515(7) no
C3A C5A 1.538(6) no
C3B C4B 1.51(2) no
C3B C5B 1.520(13) no
C5A C18 1.546(5) no
C5B C18 1.470(11) no
C6 C7 1.394(3) no
C6 C11 1.383(3) no
C7 C8 1.388(3) no
C8 C9 1.377(3) no
C9 C10 1.379(3) no
C10 C11 1.392(3) no
C12 C13 1.392(3) no
C12 C17 1.394(3) no
C13 C14 1.389(3) no
C14 C15 1.386(3) no
C15 C16 1.378(3) no
C16 C17 1.390(3) no
C18 C19 1.393(4) no
C18 C23 1.377(4) no
C19 C20 1.380(3) no
C20 C21 1.391(3) no
C21 C22 1.376(3) no
C21 C24 1.505(3) no
C22 C23 1.383(3) no
C3A H1A 1.0000 no
C3B H6B 1.0000 no
C4A H3A 0.9800 no
C4A H4A 0.9800 no
C4A H2A 0.9800 no
C4B H7B 0.9800 no
C4B H8B 0.9800 no
C4B H9B 0.9800 no
C5A H5A 1.0000 no
C5B H10B 1.0000 no
C7 H7A 0.9500 no
C8 H8A 0.9500 no
C9 H9A 0.9500 no
C10 H10A 0.9500 no
C11 H11A 0.9500 no
C13 H13A 0.9500 no
C14 H14A 0.9500 no
C15 H15A 0.9500 no
C16 H16A 0.9500 no
C17 H17A 0.9500 no
C19 H19A 0.9500 no
C20 H20A 0.9500 no
C22 H22A 0.9500 no
C23 H23A 0.9500 no
C24 H24B 0.9800 no
C24 H24C 0.9800 no
C24 H24A 0.9800 no

loop_
_geom_hbond_atom_site_label_D
_geom_hbond_atom_site_label_H
_geom_hbond_atom_site_label_A
_geom_hbond_site_symmetry_A
_geom_hbond_distance_DH
_geom_hbond_distance_HA
_geom_hbond_distance_DA
_geom_hbond_angle_DHA
_geom_hbond_publ_flag
C10 H10A Cg4 3_565 0.95 2.95 3.743(3) 142 yes
C19 H19A Cg4 3_675 0.95 2.77 3.578(3) 143 yes
C22 H22A Cg3 2_555 0.95 2.66 3.590(3) 165 yes

loop_
_geom_torsion_atom_site_label_1
_geom_torsion_atom_site_label_2
_geom_torsion_atom_site_label_3
_geom_torsion_atom_site_label_4
_geom_torsion
_geom_torsion_publ_flag
C5A N1A C1 C2 -9.5(7) no
C5A N1A C1 C6 174.5(4) no
C1 N1A C5A C18 164.4(5) no
C1 N1A C5A C3A 48.4(7) no
C3A N2A C2 C1 -8.4(10) no
C2 N2A C3A C5A 47.6(9) no
C2 N2A C3A C4A 168.7(7) no
C3A N2A C2 C12 175.2(5) no
C6 C1 C2 C12 -21.6(4) no
N1A C1 C6 C7 -44.7(5) no
N1A C1 C2 C12 162.6(4) no
C6 C1 C2 N2A 162.2(6) no
N1A C1 C6 C11 133.2(4) no
C2 C1 C6 C11 -42.8(3) no
N1A C1 C2 N2A -13.6(7) no
C2 C1 C6 C7 139.4(2) no
N2A C2 C12 C13 137.5(6) no
N2A C2 C12 C17 -40.8(6) no
C1 C2 C12 C17 143.0(2) no
C1 C2 C12 C13 -38.8(4) no
N2A C3A C5A N1A -66.7(6) no
C4A C3A C5A C18 61.9(6) no
N2A C3A C5A C18 179.8(4) no
C4A C3A C5A N1A 175.4(5) no
N1A C5A C18 C19 143.0(4) no
N1A C5A C18 C23 -35.7(5) no
C3A C5A C18 C19 -103.3(4) no
C3A C5A C18 C23 77.9(4) no
C1 C6 C7 C8 179.3(2) no
C11 C6 C7 C8 1.4(3) no
C1 C6 C11 C10 -177.9(2) no
C7 C6 C11 C10 -0.1(3) no
C6 C7 C8 C9 -1.1(4) no
C7 C8 C9 C10 -0.6(4) no
C8 C9 C10 C11 1.9(4) no
C9 C10 C11 C6 -1.6(3) no
C2 C12 C13 C14 -178.8(2) no
C17 C12 C13 C14 -0.5(4) no
C2 C12 C17 C16 179.6(2) no
C13 C12 C17 C16 1.3(4) no
C12 C13 C14 C15 -0.9(4) no
C13 C14 C15 C16 1.5(4) no
C14 C15 C16 C17 -0.6(4) no
C15 C16 C17 C12 -0.8(4) no
C5A C18 C19 C20 -179.3(3) no
C23 C18 C19 C20 -0.5(4) no
C5A C18 C23 C22 179.4(3) no
C19 C18 C23 C22 0.6(4) no
C18 C19 C20 C21 0.5(4) no
C19 C20 C21 C22 -0.7(3) no
C19 C20 C21 C24 178.1(2) no
C20 C21 C22 C23 0.9(3) no
C24 C21 C22 C23 -177.9(2) no
C21 C22 C23 C18 -0.9(4) no
